data_4302523
loop_
_publ_author_name
'Deguang Huang'
'Liang Deng'
'Jibin Sun'
'R. H. Holm'

_publ_section_title
;
Cleavage of Ni-(\m2-S)-Ni Bridges in Dinuclear Nickel(II) Dithiolate Pincer
Complexes and Related Reactions
;
_journal_name_full 'Inorganic Chemistry'
_journal_page_first 6159
_journal_page_last 6166
_journal_paper_doi 10.1021/ic900494u
_journal_volume 48
_journal_year 2009
_chemical_formula_moiety 'C8 H20 N, C7 H4 N Ni O2 S3'
_chemical_formula_sum 'C15 H24 N2 Ni O2 S3'
_chemical_formula_weight 419.25
_chemical_name_common '[Ni(pdtc)SH](Et4N)'
_space_group_IT_number 14
_symmetry_cell_setting monoclinic
_symmetry_space_group_name_Hall '-P 2yn'
_symmetry_space_group_name_H-M 'P 1 21/n 1'
_atom_sites_solution_hydrogens geom
_atom_sites_solution_primary direct
_atom_sites_solution_secondary difmap
_audit_creation_method SHELXL-97
_cell_angle_alpha 90.00
_cell_angle_beta 100.0840(10)
_cell_angle_gamma 90.00
_cell_formula_units_Z 4
_cell_length_a 6.9662(7)
_cell_length_b 21.928(2)
_cell_length_c 12.2704(12)
_cell_measurement_reflns_used 4829
_cell_measurement_temperature 193(2)
_cell_measurement_theta_max 27.85
_cell_measurement_theta_min 2.51
_cell_volume 1845.4(3)
_computing_cell_refinement 'SAINT V7.34A (Bruker AXS, 2006)'
_computing_data_collection 'SMART V5.632 (Bruker AXS, 2001)'
_computing_data_reduction
;
SAINT V7.34A (Bruker AXS, 2006), SADABS (Bruker AXS, 2004)              
;
_computing_molecular_graphics 'SHELXTL v6.12 (Bruker AXS, 2001b)'
_computing_publication_material 'SHELXTL v6.12 (Bruker AXS, 2001b)'
_computing_structure_refinement 'SHELXTL v6.12 (Bruker AXS, 2001b)'
_computing_structure_solution 'SHELXTL v6.12 (Bruker AXS, 2001b)'
_diffrn_ambient_temperature 193(2)
_diffrn_measured_fraction_theta_full 1.000
_diffrn_measured_fraction_theta_max 1.000
_diffrn_measurement_device_type 'Bruker APEX CCD'
_diffrn_measurement_method '\w scans, 0.3 degree'
_diffrn_radiation_monochromator graphite
_diffrn_radiation_source 'fine-focus sealed tube'
_diffrn_radiation_type MoK\a
_diffrn_radiation_wavelength 0.71073
_diffrn_reflns_av_R_equivalents 0.0241
_diffrn_reflns_av_sigmaI/netI 0.0242
_diffrn_reflns_limit_h_max 9
_diffrn_reflns_limit_h_min -9
_diffrn_reflns_limit_k_max 20
_diffrn_reflns_limit_k_min -28
_diffrn_reflns_limit_l_max 16
_diffrn_reflns_limit_l_min -15
_diffrn_reflns_number 15387
_diffrn_reflns_theta_full 27.50
_diffrn_reflns_theta_max 27.88
_diffrn_reflns_theta_min 1.86
_diffrn_standards_decay_% 0
_diffrn_standards_number 0
_exptl_absorpt_coefficient_mu 1.400
_exptl_absorpt_correction_T_max 0.8963
_exptl_absorpt_correction_T_min 0.8071
_exptl_absorpt_correction_type multi-scan
_exptl_absorpt_process_details 'SADABS (Bruker AXS, 2004)'
_exptl_crystal_colour dark-red
_exptl_crystal_density_diffrn 1.509
_exptl_crystal_density_method 'not measured'
_exptl_crystal_description block
_exptl_crystal_F_000 880
_exptl_crystal_size_max 0.16
_exptl_crystal_size_mid 0.10
_exptl_crystal_size_min 0.08
_refine_diff_density_max 0.391
_refine_diff_density_min -0.274
_refine_diff_density_rms 0.066
_refine_ls_extinction_method none
_refine_ls_goodness_of_fit_ref 1.035
_refine_ls_hydrogen_treatment mixed
_refine_ls_matrix_type full
_refine_ls_number_parameters 216
_refine_ls_number_reflns 4400
_refine_ls_number_restraints 0
_refine_ls_restrained_S_all 1.035
_refine_ls_R_factor_all 0.0377
_refine_ls_R_factor_gt 0.0303
_refine_ls_shift/su_max 0.001
_refine_ls_shift/su_mean 0.000
_refine_ls_structure_factor_coef Fsqd
_refine_ls_weighting_details 'calc w=1/[\s^2^(Fo^2^)+(0.0399P)^2^+0.4231P] where P=(Fo^2^+2Fc^2^)/3'
_refine_ls_weighting_scheme calc
_refine_ls_wR_factor_gt 0.0723
_refine_ls_wR_factor_ref 0.0772
_reflns_number_gt 3735
_reflns_number_total 4400
_reflns_threshold_expression >2sigma(I)
_cod_data_source_file ic900494u_si_001_06.cif
_cod_data_source_block compound12
_cod_depositor_comments
;
The following automatic conversions were performed:
'_symmetry_cell_setting' value 'Monoclinic' changed to 'monoclinic'
according to '/home/saulius/struct/CIF-dictionaries/cif_core.dic'
dictionary named 'cif_core.dic' version 2.4.1 from 2010-06-29.

Automatic conversion script
Id: cif_fix_enum 1527 2010-12-29 10:47:43Z saulius 
;
_cod_database_code 4302523

loop_
_symmetry_equiv_pos_as_xyz
'x, y, z'
'-x+1/2, y+1/2, -z+1/2'
'-x, -y, -z'
'x-1/2, -y-1/2, z-1/2'

loop_
_atom_site_label
_atom_site_type_symbol
_atom_site_fract_x
_atom_site_fract_y
_atom_site_fract_z
_atom_site_U_iso_or_equiv
_atom_site_adp_type
_atom_site_occupancy
_atom_site_symmetry_multiplicity
_atom_site_calc_flag
_atom_site_refinement_flags
_atom_site_disorder_assembly
_atom_site_disorder_group
Ni1 Ni 0.87261(3) 0.041188(10) 0.219494(18) 0.02801(8) Uani 1 1 d . . .
S1 S 0.92728(7) -0.05276(2) 0.27208(4) 0.03518(11) Uani 1 1 d . . .
S2 S 0.79999(8) 0.13352(2) 0.16002(5) 0.04407(13) Uani 1 1 d . . .
S3 S 0.98145(8) 0.07680(3) 0.38334(4) 0.04681(14) Uani 1 1 d . . .
H1 H 1.034(6) 0.0331(19) 0.434(3) 0.155(16) Uiso 1 1 d . . .
O1 O 0.9093(2) -0.14210(6) 0.12727(13) 0.0497(4) Uani 1 1 d . . .
O2 O 0.6562(2) 0.15631(7) -0.04903(14) 0.0579(4) Uani 1 1 d . . .
N1 N 0.79123(18) 0.01276(6) 0.07300(11) 0.0266(3) Uani 1 1 d . . .
C1 C 0.8820(3) -0.08818(8) 0.14324(15) 0.0329(4) Uani 1 1 d . . .
C2 C 0.8042(2) -0.04698(8) 0.04862(14) 0.0283(3) Uani 1 1 d . . .
C3 C 0.7471(3) -0.06898(9) -0.05794(16) 0.0377(4) Uani 1 1 d . . .
H3 H 0.7584 -0.1112 -0.0732 0.045 Uiso 1 1 calc R . .
C4 C 0.6733(3) -0.02885(11) -0.14200(16) 0.0433(5) Uani 1 1 d . . .
H4 H 0.6315 -0.0430 -0.2155 0.052 Uiso 1 1 calc R . .
C5 C 0.6617(3) 0.03207(10) -0.11675(16) 0.0405(4) Uani 1 1 d . . .
H5 H 0.6119 0.0604 -0.1732 0.049 Uiso 1 1 calc R . .
C6 C 0.7221(2) 0.05203(8) -0.00969(15) 0.0326(4) Uani 1 1 d . . .
C7 C 0.7160(3) 0.11782(9) 0.02092(17) 0.0402(4) Uani 1 1 d . . .
N2 N 0.52128(18) 0.17990(6) 0.52158(11) 0.0251(3) Uani 1 1 d . . .
C8 C 0.6449(2) 0.12966(8) 0.58307(14) 0.0309(4) Uani 1 1 d . . .
H8A H 0.7635 0.1246 0.5498 0.037 Uiso 1 1 calc R . .
H8B H 0.6872 0.1426 0.6609 0.037 Uiso 1 1 calc R . .
C9 C 0.5444(3) 0.06867(9) 0.58240(17) 0.0420(4) Uani 1 1 d . . .
H9A H 0.6354 0.0386 0.6217 0.063 Uiso 1 1 calc R . .
H9B H 0.5015 0.0553 0.5058 0.063 Uiso 1 1 calc R . .
H9C H 0.4311 0.0724 0.6193 0.063 Uiso 1 1 calc R . .
C10 C 0.3328(2) 0.18895(8) 0.56620(15) 0.0321(4) Uani 1 1 d . . .
H10A H 0.2643 0.2250 0.5294 0.039 Uiso 1 1 calc R . .
H10B H 0.2482 0.1530 0.5456 0.039 Uiso 1 1 calc R . .
C11 C 0.3572(3) 0.19782(9) 0.69019(16) 0.0414(4) Uani 1 1 d . . .
H11A H 0.2289 0.2027 0.7114 0.062 Uiso 1 1 calc R . .
H11B H 0.4358 0.2344 0.7116 0.062 Uiso 1 1 calc R . .
H11C H 0.4229 0.1622 0.7279 0.062 Uiso 1 1 calc R . .
C12 C 0.6340(3) 0.23922(8) 0.53553(15) 0.0345(4) Uani 1 1 d . . .
H12A H 0.5493 0.2720 0.4983 0.041 Uiso 1 1 calc R . .
H12B H 0.6639 0.2492 0.6154 0.041 Uiso 1 1 calc R . .
C13 C 0.8226(3) 0.23916(10) 0.4903(2) 0.0548(6) Uani 1 1 d . . .
H13A H 0.8830 0.2796 0.5005 0.082 Uiso 1 1 calc R . .
H13B H 0.7954 0.2291 0.4113 0.082 Uiso 1 1 calc R . .
H13C H 0.9115 0.2087 0.5299 0.082 Uiso 1 1 calc R . .
C14 C 0.4709(3) 0.16180(9) 0.40011(14) 0.0361(4) Uani 1 1 d . . .
H14A H 0.5931 0.1509 0.3740 0.043 Uiso 1 1 calc R . .
H14B H 0.3882 0.1248 0.3942 0.043 Uiso 1 1 calc R . .
C15 C 0.3665(3) 0.21003(11) 0.32380(16) 0.0531(6) Uani 1 1 d . . .
H15A H 0.3450 0.1950 0.2474 0.080 Uiso 1 1 calc R . .
H15B H 0.4462 0.2471 0.3292 0.080 Uiso 1 1 calc R . .
H15C H 0.2407 0.2193 0.3454 0.080 Uiso 1 1 calc R . .

loop_
_atom_site_aniso_label
_atom_site_aniso_U_11
_atom_site_aniso_U_22
_atom_site_aniso_U_33
_atom_site_aniso_U_23
_atom_site_aniso_U_13
_atom_site_aniso_U_12
Ni1 0.02829(12) 0.02469(13) 0.03196(13) -0.00410(8) 0.00779(9) -0.00240(8)
S1 0.0404(2) 0.0310(2) 0.0342(2) 0.00321(17) 0.00650(18) 0.00127(18)
S2 0.0567(3) 0.0242(2) 0.0536(3) -0.0037(2) 0.0159(2) 0.0016(2)
S3 0.0506(3) 0.0487(3) 0.0402(3) -0.0154(2) 0.0053(2) -0.0061(2)
O1 0.0698(10) 0.0255(7) 0.0588(9) -0.0015(6) 0.0254(8) 0.0038(7)
O2 0.0656(10) 0.0447(9) 0.0652(10) 0.0189(8) 0.0165(8) 0.0213(8)
N1 0.0224(6) 0.0260(7) 0.0326(7) 0.0004(6) 0.0087(5) -0.0004(5)
C1 0.0345(9) 0.0249(9) 0.0424(10) -0.0007(7) 0.0154(7) -0.0026(7)
C2 0.0251(8) 0.0263(8) 0.0361(9) -0.0044(7) 0.0122(7) -0.0035(6)
C3 0.0363(9) 0.0378(10) 0.0420(10) -0.0115(8) 0.0150(8) -0.0070(8)
C4 0.0353(10) 0.0626(14) 0.0329(10) -0.0085(9) 0.0090(8) -0.0084(9)
C5 0.0310(9) 0.0556(13) 0.0353(10) 0.0078(9) 0.0072(7) 0.0047(9)
C6 0.0252(8) 0.0376(10) 0.0370(10) 0.0039(7) 0.0105(7) 0.0028(7)
C7 0.0379(10) 0.0350(10) 0.0506(11) 0.0087(9) 0.0154(8) 0.0095(8)
N2 0.0255(6) 0.0230(7) 0.0259(7) 0.0001(5) 0.0022(5) 0.0006(5)
C8 0.0311(8) 0.0289(9) 0.0308(9) 0.0048(7) 0.0003(7) 0.0044(7)
C9 0.0545(12) 0.0277(10) 0.0419(11) 0.0038(8) 0.0031(9) 0.0008(8)
C10 0.0261(8) 0.0297(9) 0.0413(10) 0.0004(7) 0.0079(7) 0.0010(7)
C11 0.0523(11) 0.0343(10) 0.0420(10) -0.0005(8) 0.0199(9) 0.0020(8)
C12 0.0355(9) 0.0261(9) 0.0411(10) 0.0016(7) 0.0046(7) -0.0069(7)
C13 0.0380(10) 0.0422(12) 0.0879(17) 0.0110(11) 0.0213(11) -0.0054(9)
C14 0.0422(10) 0.0382(10) 0.0260(8) -0.0027(7) 0.0003(7) 0.0035(8)
C15 0.0686(14) 0.0529(14) 0.0325(10) 0.0080(9) -0.0062(10) 0.0105(11)

loop_
_atom_type_symbol
_atom_type_description
_atom_type_scat_dispersion_real
_atom_type_scat_dispersion_imag
_atom_type_scat_source
C C 0.0033 0.0016 'International Tables Vol C Tables 4.2.6.8 and 6.1.1.4'
H H 0.0000 0.0000 'International Tables Vol C Tables 4.2.6.8 and 6.1.1.4'
N N 0.0061 0.0033 'International Tables Vol C Tables 4.2.6.8 and 6.1.1.4'
O O 0.0106 0.0060 'International Tables Vol C Tables 4.2.6.8 and 6.1.1.4'
S S 0.1246 0.1234 'International Tables Vol C Tables 4.2.6.8 and 6.1.1.4'
Ni Ni 0.3393 1.1124 'International Tables Vol C Tables 4.2.6.8 and 6.1.1.4'

loop_
_geom_angle_atom_site_label_1
_geom_angle_atom_site_label_2
_geom_angle_atom_site_label_3
_geom_angle
_geom_angle_site_symmetry_1
_geom_angle_site_symmetry_3
_geom_angle_publ_flag
N1 Ni1 S3 176.21(4) . . ?
N1 Ni1 S1 88.71(4) . . ?
S3 Ni1 S1 92.95(2) . . ?
N1 Ni1 S2 88.54(5) . . ?
S3 Ni1 S2 89.93(2) . . ?
S1 Ni1 S2 176.25(2) . . ?
C1 S1 Ni1 99.14(6) . . ?
C7 S2 Ni1 99.39(7) . . ?
Ni1 S3 H1 103(2) . . ?
C2 N1 C6 118.69(15) . . ?
C2 N1 Ni1 120.61(12) . . ?
C6 N1 Ni1 120.69(12) . . ?
O1 C1 C2 120.44(17) . . ?
O1 C1 S1 124.78(15) . . ?
C2 C1 S1 114.78(12) . . ?
N1 C2 C3 121.85(17) . . ?
N1 C2 C1 116.31(15) . . ?
C3 C2 C1 121.84(16) . . ?
C4 C3 C2 119.32(18) . . ?
C4 C3 H3 120.3 . . ?
C2 C3 H3 120.3 . . ?
C5 C4 C3 118.55(18) . . ?
C5 C4 H4 120.7 . . ?
C3 C4 H4 120.7 . . ?
C4 C5 C6 120.15(18) . . ?
C4 C5 H5 119.9 . . ?
C6 C5 H5 119.9 . . ?
N1 C6 C5 121.43(17) . . ?
N1 C6 C7 116.63(16) . . ?
C5 C6 C7 121.94(17) . . ?
O2 C7 C6 120.7(2) . . ?
O2 C7 S2 124.51(17) . . ?
C6 C7 S2 114.75(14) . . ?
C12 N2 C8 109.27(12) . . ?
C12 N2 C10 108.10(13) . . ?
C8 N2 C10 111.51(13) . . ?
C12 N2 C14 111.14(13) . . ?
C8 N2 C14 108.13(13) . . ?
C10 N2 C14 108.71(13) . . ?
C9 C8 N2 114.76(14) . . ?
C9 C8 H8A 108.6 . . ?
N2 C8 H8A 108.6 . . ?
C9 C8 H8B 108.6 . . ?
N2 C8 H8B 108.6 . . ?
H8A C8 H8B 107.6 . . ?
C8 C9 H9A 109.5 . . ?
C8 C9 H9B 109.5 . . ?
H9A C9 H9B 109.5 . . ?
C8 C9 H9C 109.5 . . ?
H9A C9 H9C 109.5 . . ?
H9B C9 H9C 109.5 . . ?
C11 C10 N2 115.22(14) . . ?
C11 C10 H10A 108.5 . . ?
N2 C10 H10A 108.5 . . ?
C11 C10 H10B 108.5 . . ?
N2 C10 H10B 108.5 . . ?
H10A C10 H10B 107.5 . . ?
C10 C11 H11A 109.5 . . ?
C10 C11 H11B 109.5 . . ?
H11A C11 H11B 109.5 . . ?
C10 C11 H11C 109.5 . . ?
H11A C11 H11C 109.5 . . ?
H11B C11 H11C 109.5 . . ?
C13 C12 N2 115.11(16) . . ?
C13 C12 H12A 108.5 . . ?
N2 C12 H12A 108.5 . . ?
C13 C12 H12B 108.5 . . ?
N2 C12 H12B 108.5 . . ?
H12A C12 H12B 107.5 . . ?
C12 C13 H13A 109.5 . . ?
C12 C13 H13B 109.5 . . ?
H13A C13 H13B 109.5 . . ?
C12 C13 H13C 109.5 . . ?
H13A C13 H13C 109.5 . . ?
H13B C13 H13C 109.5 . . ?
C15 C14 N2 115.30(16) . . ?
C15 C14 H14A 108.4 . . ?
N2 C14 H14A 108.4 . . ?
C15 C14 H14B 108.4 . . ?
N2 C14 H14B 108.5 . . ?
H14A C14 H14B 107.5 . . ?
C14 C15 H15A 109.5 . . ?
C14 C15 H15B 109.5 . . ?
H15A C15 H15B 109.5 . . ?
C14 C15 H15C 109.5 . . ?
H15A C15 H15C 109.5 . . ?
H15B C15 H15C 109.5 . . ?

loop_
_geom_bond_atom_site_label_1
_geom_bond_atom_site_label_2
_geom_bond_distance
_geom_bond_site_symmetry_2
_geom_bond_publ_flag
Ni1 N1 1.8932(14) . ?
Ni1 S3 2.1663(6) . ?
Ni1 S1 2.1724(5) . ?
Ni1 S2 2.1814(6) . ?
S1 C1 1.7400(19) . ?
S2 C7 1.739(2) . ?
S3 H1 1.16(4) . ?
O1 C1 1.219(2) . ?
O2 C7 1.224(2) . ?
N1 C2 1.350(2) . ?
N1 C6 1.354(2) . ?
C1 C2 1.496(3) . ?
C2 C3 1.385(2) . ?
C3 C4 1.385(3) . ?
C3 H3 0.9500 . ?
C4 C5 1.377(3) . ?
C4 H4 0.9500 . ?
C5 C6 1.379(3) . ?
C5 H5 0.9500 . ?
C6 C7 1.493(3) . ?
N2 C12 1.513(2) . ?
N2 C8 1.516(2) . ?
N2 C10 1.522(2) . ?
N2 C14 1.523(2) . ?
C8 C9 1.509(3) . ?
C8 H8A 0.9900 . ?
C8 H8B 0.9900 . ?
C9 H9A 0.9800 . ?
C9 H9B 0.9800 . ?
C9 H9C 0.9800 . ?
C10 C11 1.514(3) . ?
C10 H10A 0.9900 . ?
C10 H10B 0.9900 . ?
C11 H11A 0.9800 . ?
C11 H11B 0.9800 . ?
C11 H11C 0.9800 . ?
C12 C13 1.513(3) . ?
C12 H12A 0.9900 . ?
C12 H12B 0.9900 . ?
C13 H13A 0.9800 . ?
C13 H13B 0.9800 . ?
C13 H13C 0.9800 . ?
C14 C15 1.512(3) . ?
C14 H14A 0.9900 . ?
C14 H14B 0.9900 . ?
C15 H15A 0.9800 . ?
C15 H15B 0.9800 . ?
C15 H15C 0.9800 . ?

loop_
_geom_torsion_atom_site_label_1
_geom_torsion_atom_site_label_2
_geom_torsion_atom_site_label_3
_geom_torsion_atom_site_label_4
_geom_torsion
_geom_torsion_site_symmetry_1
_geom_torsion_site_symmetry_2
_geom_torsion_site_symmetry_3
_geom_torsion_site_symmetry_4
_geom_torsion_publ_flag
N1 Ni1 S1 C1 5.42(7) . . . . ?
S3 Ni1 S1 C1 -171.18(6) . . . . ?
S2 Ni1 S1 C1 48.4(3) . . . . ?
N1 Ni1 S2 C7 0.55(7) . . . . ?
S3 Ni1 S2 C7 177.08(7) . . . . ?
S1 Ni1 S2 C7 -42.4(3) . . . . ?
S3 Ni1 N1 C2 111.8(7) . . . . ?
S1 Ni1 N1 C2 -4.43(11) . . . . ?
S2 Ni1 N1 C2 178.13(12) . . . . ?
S3 Ni1 N1 C6 -67.1(7) . . . . ?
S1 Ni1 N1 C6 176.72(12) . . . . ?
S2 Ni1 N1 C6 -0.72(12) . . . . ?
Ni1 S1 C1 O1 173.50(16) . . . . ?
Ni1 S1 C1 C2 -6.42(13) . . . . ?
C6 N1 C2 C3 -0.7(2) . . . . ?
Ni1 N1 C2 C3 -179.54(12) . . . . ?
C6 N1 C2 C1 179.91(13) . . . . ?
Ni1 N1 C2 C1 1.04(19) . . . . ?
O1 C1 C2 N1 -175.61(16) . . . . ?
S1 C1 C2 N1 4.32(19) . . . . ?
O1 C1 C2 C3 5.0(3) . . . . ?
S1 C1 C2 C3 -175.11(13) . . . . ?
N1 C2 C3 C4 -0.4(3) . . . . ?
C1 C2 C3 C4 178.97(16) . . . . ?
C2 C3 C4 C5 0.9(3) . . . . ?
C3 C4 C5 C6 -0.2(3) . . . . ?
C2 N1 C6 C5 1.3(2) . . . . ?
Ni1 N1 C6 C5 -179.80(12) . . . . ?
C2 N1 C6 C7 -178.27(14) . . . . ?
Ni1 N1 C6 C7 0.6(2) . . . . ?
C4 C5 C6 N1 -0.9(3) . . . . ?
C4 C5 C6 C7 178.69(17) . . . . ?
N1 C6 C7 O2 179.69(17) . . . . ?
C5 C6 C7 O2 0.1(3) . . . . ?
N1 C6 C7 S2 0.0(2) . . . . ?
C5 C6 C7 S2 -179.62(14) . . . . ?
Ni1 S2 C7 O2 179.88(17) . . . . ?
Ni1 S2 C7 C6 -0.42(14) . . . . ?
C12 N2 C8 C9 176.05(15) . . . . ?
C10 N2 C8 C9 56.61(19) . . . . ?
C14 N2 C8 C9 -62.85(19) . . . . ?
C12 N2 C10 C11 -68.06(18) . . . . ?
C8 N2 C10 C11 52.08(19) . . . . ?
C14 N2 C10 C11 171.19(15) . . . . ?
C8 N2 C12 C13 61.1(2) . . . . ?
C10 N2 C12 C13 -177.32(16) . . . . ?
C14 N2 C12 C13 -58.1(2) . . . . ?
C12 N2 C14 C15 -53.5(2) . . . . ?
C8 N2 C14 C15 -173.45(16) . . . . ?
C10 N2 C14 C15 65.3(2) . . . . ?
